data_4310543
loop_
_publ_author_name
'Zheng Huang'
'Hai-Bin Song'
'Miao Du'
'Shen-Tan Chen'
'Xian-He Bu'
'Joan Ribas'

_publ_contact_author
;
  Xian-He Bu
  Department of Chemistry, Nankai University, Tianjin 300071,China
;
_publ_contact_author_email buxh@nankai.edu.cn
_publ_section_title
;
 Coordination Polymers Assembled from Angular Dipyridyl Ligands and CuII,
 CdII, CoII Salts: Crystal Structures and Properties
;
_journal_name_full 'Inorganic Chemistry'
_journal_page_first 931
_journal_page_last 944
_journal_paper_doi 10.1021/ic034999d
_journal_volume 43
_journal_year 2004
_chemical_formula_sum 'C26 H21 Co N10 O2.5 S4'
_chemical_formula_weight 700.70
_chemical_name_systematic
; 
 ? 
;
_space_group_IT_number 52
_symmetry_cell_setting orthorhombic
_symmetry_space_group_name_Hall '-P 2a 2bc'
_symmetry_space_group_name_H-M 'P n n a'
_atom_sites_solution_hydrogens geom
_atom_sites_solution_primary direct
_atom_sites_solution_secondary difmap
_audit_creation_method SHELXL-97
_cell_angle_alpha 90.00
_cell_angle_beta 90.00
_cell_angle_gamma 90.00
_cell_formula_units_Z 4
_cell_length_a 22.210(5)
_cell_length_b 12.899(3)
_cell_length_c 20.232(4)
_cell_measurement_reflns_used 835
_cell_measurement_temperature 293(2)
_cell_measurement_theta_max 24.64
_cell_measurement_theta_min 3.15
_cell_volume 5796(2)
_computing_cell_refinement 'Bruker SMART'
_computing_data_collection 'Bruker SMART'
_computing_data_reduction 'Bruker SAINT'
_computing_molecular_graphics 'Bruker SHELXTL'
_computing_publication_material 'Bruker SHELXTL'
_computing_structure_refinement 'SHELXL-97 (Sheldrick, 1997)'
_computing_structure_solution 'SHELXS-97 (Sheldrick, 1990)'
_diffrn_ambient_temperature 293(2)
_diffrn_measured_fraction_theta_full 0.978
_diffrn_measured_fraction_theta_max 0.978
_diffrn_measurement_device_type 'CCD area detector'
_diffrn_measurement_method 'phi and omega scans'
_diffrn_radiation_monochromator graphite
_diffrn_radiation_source 'fine-focus sealed tube'
_diffrn_radiation_type MoK\a
_diffrn_radiation_wavelength 0.71073
_diffrn_reflns_av_R_equivalents 0.0482
_diffrn_reflns_av_sigmaI/netI 0.0574
_diffrn_reflns_limit_h_max 11
_diffrn_reflns_limit_h_min -26
_diffrn_reflns_limit_k_max 15
_diffrn_reflns_limit_k_min -12
_diffrn_reflns_limit_l_max 14
_diffrn_reflns_limit_l_min -24
_diffrn_reflns_number 14127
_diffrn_reflns_theta_full 25.00
_diffrn_reflns_theta_max 25.00
_diffrn_reflns_theta_min 3.15
_exptl_absorpt_coefficient_mu 0.464
_exptl_absorpt_correction_T_max 1.000000
_exptl_absorpt_correction_T_min 0.751974
_exptl_absorpt_correction_type multi-scan
_exptl_absorpt_process_details SADABS
_exptl_crystal_density_diffrn 0.803
_exptl_crystal_density_meas ?
_exptl_crystal_density_method 'not measured'
_exptl_crystal_F_000 1432
_exptl_crystal_size_max 0.22
_exptl_crystal_size_mid 0.20
_exptl_crystal_size_min 0.16
_refine_diff_density_max 0.498
_refine_diff_density_min -0.264
_refine_diff_density_rms 0.080
_refine_ls_extinction_method none
_refine_ls_goodness_of_fit_ref 1.055
_refine_ls_hydrogen_treatment mixed
_refine_ls_matrix_type full
_refine_ls_number_parameters 297
_refine_ls_number_reflns 4998
_refine_ls_number_restraints 326
_refine_ls_restrained_S_all 1.047
_refine_ls_R_factor_all 0.1184
_refine_ls_R_factor_gt 0.0639
_refine_ls_shift/su_max 0.005
_refine_ls_shift/su_mean 0.001
_refine_ls_structure_factor_coef Fsqd
_refine_ls_weighting_details 'calc w=1/[\s^2^(Fo^2^)+(0.1224P)^2^+0.2712P] where P=(Fo^2^+2Fc^2^)/3'
_refine_ls_weighting_scheme calc
_refine_ls_wR_factor_gt 0.1747
_refine_ls_wR_factor_ref 0.2145
_reflns_number_gt 2855
_reflns_number_total 4998
_reflns_threshold_expression >2sigma(I)
_cod_data_source_file ic034999dsi20031209_011018_5.cif
_cod_data_source_block 5
_cod_depositor_comments
;
The following automatic conversions were performed:
'_symmetry_cell_setting' value 'Orthorhombic' changed to 'orthorhombic'
according to '/home/saulius/struct/CIF-dictionaries/cif_core.dic'
dictionary named 'cif_core.dic' version 2.4.1 from
2010-06-29.

'_exptl_absorpt_correction_type' value 'MULTI-SCAN' changed
to 'multi-scan' according to
'/home/saulius/struct/CIF-dictionaries/cif_core.dic' dictionary named
'cif_core.dic' version 2.4.1 from 2010-06-29.

Automatic conversion script
Id: cif_fix_enum 1527 2010-12-29 10:47:43Z saulius 

The following automatic conversions were performed:

'_exptl_crystal_density_meas' value 'NONE' was changed to '?' - the
value is perceived as not measured.

Automatic conversion script
Id: cif_fix_values 3008 2015-01-20 13:52:24Z robertas 
;
_cod_original_formula_sum 'C26 H21 Co N10 O2.50 S4'
_cod_database_code 4310543

loop_
_symmetry_equiv_pos_as_xyz
'x, y, z'
'-x+1/2, -y, z'
'-x+1/2, y+1/2, -z+1/2'
'x, -y+1/2, -z+1/2'
'-x, -y, -z'
'x-1/2, y, -z'
'x-1/2, -y-1/2, z-1/2'
'-x, y-1/2, z-1/2'

loop_
_atom_site_label
_atom_site_type_symbol
_atom_site_fract_x
_atom_site_fract_y
_atom_site_fract_z
_atom_site_U_iso_or_equiv
_atom_site_adp_type
_atom_site_occupancy
_atom_site_symmetry_multiplicity
_atom_site_calc_flag
_atom_site_refinement_flags
_atom_site_disorder_assembly
_atom_site_disorder_group
Co1 Co 0.62517(3) 0.2500 0.2500 0.0424(3) Uani 1 2 d SD . .
N1 N 0.69588(14) 0.2134(3) 0.17837(16) 0.0487(8) Uani 1 1 d . A .
S1 S 0.8595(10) 0.236(3) -0.0186(12) 0.062(3) Uani 0.55(9) 1 d PDU A 1
C6 C 0.84559(19) 0.1645(3) 0.0520(2) 0.0617(12) Uani 0.55(9) 1 d PDU A 1
C7 C 0.92467(19) 0.1685(3) -0.0268(2) 0.0658(13) Uani 0.55(9) 1 d PDU A 1
N2 N 0.8875(8) 0.0982(18) 0.0648(10) 0.084(4) Uani 0.55(9) 1 d PDU A 1
N3 N 0.9331(8) 0.1003(18) 0.0195(10) 0.089(4) Uani 0.55(9) 1 d PDU A 1
N2' N 0.8787(13) 0.0826(18) 0.0541(15) 0.101(6) Uani 0.45(9) 1 d PDU A 2
N3' N 0.9247(12) 0.0847(18) 0.0084(16) 0.097(5) Uani 0.45(9) 1 d PDU A 2
S1' S 0.8678(17) 0.252(2) -0.007(2) 0.062(4) Uani 0.45(9) 1 d PDU A 2
C6' C 0.84559(19) 0.1645(3) 0.0520(2) 0.0617(12) Uani 0.45(9) 1 d PDU A 2
C7' C 0.92467(19) 0.1685(3) -0.0268(2) 0.0658(13) Uani 0.45(9) 1 d PDU A 2
N4 N 1.05589(14) 0.2199(3) -0.17651(16) 0.0481(8) Uani 1 1 d . . .
N5 N 0.6292(15) 0.4043(12) 0.221(2) 0.067(7) Uani 0.54(3) 1 d PDU B 1
C13 C 0.6379(9) 0.4800(11) 0.1949(9) 0.055(4) Uani 0.54(3) 1 d PDU B 1
S2 S 0.6579(7) 0.5884(9) 0.1613(5) 0.127(4) Uani 0.54(3) 1 d PDU B 1
N5' N 0.6228(15) 0.4049(12) 0.2212(17) 0.043(5) Uani 0.46(3) 1 d PDU B 2
C13' C 0.6265(14) 0.4886(12) 0.2060(15) 0.075(7) Uani 0.46(3) 1 d PDU B 2
S2' S 0.6302(10) 0.6070(7) 0.1805(9) 0.156(4) Uani 0.46(3) 1 d PDU B 2
C1 C 0.69883(19) 0.2561(4) 0.1198(2) 0.0613(12) Uani 1 1 d . . .
H1A H 0.6670 0.2982 0.1067 0.074 Uiso 1 1 calc R B .
C2 C 0.7458(2) 0.2431(4) 0.0763(2) 0.0666(13) Uani 1 1 d . A .
H2A H 0.7456 0.2764 0.0356 0.080 Uiso 1 1 calc R . .
C3 C 0.79264(19) 0.1802(3) 0.0940(2) 0.0558(11) Uani 1 1 d . . .
C4 C 0.79017(19) 0.1334(4) 0.1554(2) 0.0599(12) Uani 1 1 d . A .
H4A H 0.8213 0.0907 0.1697 0.072 Uiso 1 1 calc R . .
C5 C 0.74135(18) 0.1506(4) 0.1949(2) 0.0560(11) Uani 1 1 d . . .
H5A H 0.7396 0.1169 0.2355 0.067 Uiso 1 1 calc R A .
C8 C 1.0122(2) 0.2866(4) -0.1653(2) 0.0678(13) Uani 1 1 d . . .
H8A H 1.0109 0.3460 -0.1913 0.081 Uiso 1 1 calc R . .
C9 C 0.9685(2) 0.2747(4) -0.1180(3) 0.0718(15) Uani 1 1 d . A .
H9A H 0.9385 0.3243 -0.1126 0.086 Uiso 1 1 calc R . .
C10 C 0.96997(19) 0.1874(4) -0.0785(2) 0.0611(12) Uani 1 1 d . . .
C11 C 1.0156(2) 0.1171(4) -0.0894(2) 0.0666(13) Uani 1 1 d . A .
H11A H 1.0187 0.0576 -0.0636 0.080 Uiso 1 1 calc R . .
C12 C 1.05631(19) 0.1361(4) -0.1388(2) 0.0611(12) Uani 1 1 d . . .
H12A H 1.0862 0.0869 -0.1463 0.073 Uiso 1 1 calc R A .
O1 O 0.4981(8) 0.6889(19) 0.0964(8) 0.188(8) Uani 0.38 1 d PU . .
O2 O 0.7500 0.5000 1.008(2) 0.28(3) Uani 0.25 2 d SPU . .
O3 O 0.460(2) 0.475(4) -0.046(2) 0.21(3) Uani 0.13 1 d PU . .
O4 O 0.090(3) 0.967(4) 0.212(3) 0.20(2) Uani 0.13 1 d PU . .
O5 O 0.7500 0.0000 0.960(2) 0.25(2) Uani 0.25 2 d SPU . .
O6 O 0.442(3) 0.776(4) 0.096(2) 0.157(17) Uani 0.13 1 d PU . .
O7 O -0.028(3) 1.146(3) 0.1992(17) 0.28(2) Uani 0.25 1 d PU . .

loop_
_atom_site_aniso_label
_atom_site_aniso_U_11
_atom_site_aniso_U_22
_atom_site_aniso_U_33
_atom_site_aniso_U_23
_atom_site_aniso_U_13
_atom_site_aniso_U_12
Co1 0.0274(4) 0.0692(5) 0.0307(4) -0.0040(3) 0.000 0.000
N1 0.0343(17) 0.075(2) 0.0368(17) 0.0010(16) 0.0045(15) 0.0051(15)
S1 0.048(4) 0.087(9) 0.052(5) 0.018(4) 0.020(3) 0.020(4)
C6 0.056(3) 0.071(3) 0.058(3) 0.014(2) 0.026(2) 0.014(2)
C7 0.057(3) 0.081(3) 0.059(3) 0.020(2) 0.027(2) 0.020(2)
N2 0.069(6) 0.097(8) 0.086(7) 0.050(6) 0.052(6) 0.045(6)
N3 0.074(7) 0.106(8) 0.087(7) 0.052(7) 0.047(7) 0.044(7)
N2' 0.090(10) 0.113(10) 0.099(10) 0.038(9) 0.054(9) 0.033(9)
N3' 0.085(9) 0.111(10) 0.096(10) 0.039(9) 0.069(8) 0.044(8)
S1' 0.059(8) 0.064(5) 0.064(9) 0.013(5) 0.029(6) 0.015(4)
C6' 0.056(3) 0.071(3) 0.058(3) 0.014(2) 0.026(2) 0.014(2)
C7' 0.057(3) 0.081(3) 0.059(3) 0.020(2) 0.027(2) 0.020(2)
N4 0.0338(16) 0.066(2) 0.0442(18) 0.0135(16) 0.0078(15) 0.0092(15)
N5 0.055(10) 0.082(9) 0.063(9) -0.002(7) -0.003(6) 0.008(6)
C13 0.052(7) 0.077(7) 0.035(6) 0.003(5) -0.004(5) -0.004(5)
S2 0.151(7) 0.110(4) 0.119(5) 0.049(3) -0.034(4) -0.061(4)
N5' 0.030(6) 0.065(8) 0.035(7) 0.001(6) -0.003(5) -0.008(5)
C13' 0.070(10) 0.089(9) 0.067(10) 0.000(7) -0.010(7) 0.001(7)
S2' 0.177(8) 0.105(4) 0.185(7) 0.035(4) -0.013(6) -0.007(5)
C1 0.044(2) 0.096(3) 0.044(2) 0.009(2) 0.0078(19) 0.021(2)
C2 0.057(3) 0.102(3) 0.041(2) 0.015(2) 0.014(2) 0.019(3)
C3 0.045(2) 0.071(3) 0.051(2) 0.007(2) 0.016(2) 0.006(2)
C4 0.042(2) 0.084(3) 0.053(3) 0.013(2) 0.012(2) 0.018(2)
C5 0.041(2) 0.082(3) 0.045(2) 0.013(2) 0.009(2) 0.010(2)
C8 0.053(3) 0.082(3) 0.068(3) 0.034(2) 0.021(2) 0.021(2)
C9 0.057(3) 0.083(3) 0.075(3) 0.028(3) 0.032(3) 0.026(2)
C10 0.049(2) 0.079(3) 0.055(3) 0.016(2) 0.018(2) 0.017(2)
C11 0.057(3) 0.077(3) 0.065(3) 0.027(2) 0.026(2) 0.026(2)
C12 0.045(2) 0.077(3) 0.061(3) 0.019(2) 0.019(2) 0.020(2)
O1 0.128(13) 0.32(2) 0.118(12) 0.095(15) -0.025(10) -0.053(14)
O2 0.61(8) 0.076(18) 0.16(3) 0.000 0.000 0.09(3)
O3 0.21(4) 0.23(4) 0.18(4) 0.17(3) -0.18(3) -0.17(3)
O4 0.23(5) 0.17(4) 0.20(5) 0.00(3) -0.12(4) -0.08(4)
O5 0.29(5) 0.27(4) 0.18(3) 0.000 0.000 -0.21(4)
O6 0.16(4) 0.19(4) 0.12(3) -0.04(3) -0.02(3) -0.04(3)
O7 0.44(6) 0.22(3) 0.19(3) 0.01(2) -0.05(4) -0.13(3)

loop_
_atom_type_symbol
_atom_type_description
_atom_type_scat_dispersion_real
_atom_type_scat_dispersion_imag
_atom_type_scat_source
C C 0.0033 0.0016 'International Tables Vol C Tables 4.2.6.8 and 6.1.1.4'
H H 0.0000 0.0000 'International Tables Vol C Tables 4.2.6.8 and 6.1.1.4'
N N 0.0061 0.0033 'International Tables Vol C Tables 4.2.6.8 and 6.1.1.4'
O O 0.0106 0.0060 'International Tables Vol C Tables 4.2.6.8 and 6.1.1.4'
S S 0.1246 0.1234 'International Tables Vol C Tables 4.2.6.8 and 6.1.1.4'
Co Co 0.3494 0.9721 'International Tables Vol C Tables 4.2.6.8 and 6.1.1.4'

loop_
_geom_angle_atom_site_label_1
_geom_angle_atom_site_label_2
_geom_angle_atom_site_label_3
_geom_angle
_geom_angle_site_symmetry_1
_geom_angle_site_symmetry_3
_geom_angle_publ_flag
N5 Co1 N5 175.0(19) . 4 ?
N5 Co1 N5' 3.9(18) . . ?
N5 Co1 N5' 178.9(9) 4 . ?
N5 Co1 N5' 178.9(9) . 4 ?
N5 Co1 N5' 3.9(18) 4 4 ?
N5' Co1 N5' 177.1(19) . 4 ?
N5 Co1 N4 90.3(11) . 6 ?
N5 Co1 N4 93.2(10) 4 6 ?
N5' Co1 N4 87.8(10) . 6 ?
N5' Co1 N4 90.1(10) 4 6 ?
N5 Co1 N4 93.2(10) . 7_566 ?
N5 Co1 N4 90.3(11) 4 7_566 ?
N5' Co1 N4 90.1(10) . 7_566 ?
N5' Co1 N4 87.8(10) 4 7_566 ?
N4 Co1 N4 89.92(17) 6 7_566 ?
N5 Co1 N1 87.3(11) . 4 ?
N5 Co1 N1 89.2(10) 4 4 ?
N5' Co1 N1 89.8(10) . 4 ?
N5' Co1 N1 92.3(10) 4 4 ?
N4 Co1 N1 177.48(12) 6 4 ?
N4 Co1 N1 90.94(12) 7_566 4 ?
N5 Co1 N1 89.2(10) . . ?
N5 Co1 N1 87.3(11) 4 . ?
N5' Co1 N1 92.3(10) . . ?
N5' Co1 N1 89.8(10) 4 . ?
N4 Co1 N1 90.94(12) 6 . ?
N4 Co1 N1 177.48(12) 7_566 . ?
N1 Co1 N1 88.29(17) 4 . ?
C1 N1 C5 116.3(3) . . ?
C1 N1 Co1 123.0(3) . . ?
C5 N1 Co1 120.5(3) . . ?
C7 S1 C6 87.4(12) . . ?
N2 C6 C3 123.6(5) . . ?
N2 C6 S1 113.1(10) . . ?
C3 C6 S1 123.2(9) . . ?
N3 C7 C10 121.7(6) . . ?
N3 C7 S1 113.7(10) . . ?
C10 C7 S1 124.5(9) . . ?
C6 N2 N3 112.7(7) . . ?
C7 N3 N2 113.0(8) . . ?
C8 N4 C12 116.1(3) . . ?
C8 N4 Co1 121.5(3) . 6_655 ?
C12 N4 Co1 122.3(2) . 6_655 ?
C13 N5 Co1 167(3) . . ?
N5 C13 S2 174(3) . . ?
C13' N5' Co1 174(3) . . ?
N5' C13' S2' 177(3) . . ?
N1 C1 C2 124.5(4) . . ?
N1 C1 H1A 117.7 . . ?
C2 C1 H1A 117.7 . . ?
C3 C2 C1 118.8(4) . . ?
C3 C2 H2A 120.6 . . ?
C1 C2 H2A 120.6 . . ?
C2 C3 C4 117.7(4) . . ?
C2 C3 C6 122.7(4) . . ?
C4 C3 C6 119.6(4) . . ?
C5 C4 C3 119.1(4) . . ?
C5 C4 H4A 120.5 . . ?
C3 C4 H4A 120.5 . . ?
N1 C5 C4 123.6(4) . . ?
N1 C5 H5A 118.2 . . ?
C4 C5 H5A 118.2 . . ?
N4 C8 C9 124.7(4) . . ?
N4 C8 H8A 117.7 . . ?
C9 C8 H8A 117.7 . . ?
C8 C9 C10 118.5(4) . . ?
C8 C9 H9A 120.7 . . ?
C10 C9 H9A 120.7 . . ?
C11 C10 C9 117.5(4) . . ?
C11 C10 C7 120.5(4) . . ?
C9 C10 C7 122.0(4) . . ?
C12 C11 C10 119.0(4) . . ?
C12 C11 H11A 120.5 . . ?
C10 C11 H11A 120.5 . . ?
N4 C12 C11 124.2(4) . . ?
N4 C12 H12A 117.9 . . ?
C11 C12 H12A 117.9 . . ?

loop_
_geom_bond_atom_site_label_1
_geom_bond_atom_site_label_2
_geom_bond_distance
_geom_bond_site_symmetry_2
_geom_bond_publ_flag
Co1 N5 2.080(9) . ?
Co1 N5 2.080(9) 4 ?
Co1 N5' 2.081(10) . ?
Co1 N5' 2.081(10) 4 ?
Co1 N4 2.175(3) 6 ?
Co1 N4 2.175(3) 7_566 ?
Co1 N1 2.188(3) 4 ?
Co1 N1 2.188(3) . ?
N1 C1 1.308(5) . ?
N1 C5 1.337(5) . ?
S1 C7 1.70(3) . ?
S1 C6 1.73(3) . ?
C6 N2 1.291(10) . ?
C6 C3 1.466(5) . ?
C7 N3 1.298(11) . ?
C7 C10 1.472(6) . ?
N2 N3 1.367(14) . ?
N2' N3' 1.378(18) . ?
N4 C8 1.316(5) . ?
N4 C12 1.324(5) . ?
N4 Co1 2.175(3) 6_655 ?
N5 C13 1.122(11) . ?
C13 S2 1.616(10) . ?
N5' C13' 1.126(13) . ?
C13' S2' 1.615(12) . ?
C1 C2 1.375(6) . ?
C1 H1A 0.9300 . ?
C2 C3 1.368(6) . ?
C2 H2A 0.9300 . ?
C3 C4 1.382(6) . ?
C4 C5 1.365(5) . ?
C4 H4A 0.9300 . ?
C5 H5A 0.9300 . ?
C8 C9 1.372(6) . ?
C8 H8A 0.9300 . ?
C9 C10 1.381(6) . ?
C9 H9A 0.9300 . ?
C10 C11 1.378(6) . ?
C11 C12 1.370(6) . ?
C11 H11A 0.9300 . ?
C12 H12A 0.9300 . ?
O1 O6 1.67(6) . ?

loop_
_geom_torsion_atom_site_label_1
_geom_torsion_atom_site_label_2
_geom_torsion_atom_site_label_3
_geom_torsion_atom_site_label_4
_geom_torsion
_geom_torsion_site_symmetry_1
_geom_torsion_site_symmetry_2
_geom_torsion_site_symmetry_3
_geom_torsion_site_symmetry_4
_geom_torsion_publ_flag
N5 Co1 N1 C1 -38.4(11) . . . . ?
N5 Co1 N1 C1 145.0(11) 4 . . . ?
N5' Co1 N1 C1 -36.0(10) . . . . ?
N5' Co1 N1 C1 142.0(11) 4 . . . ?
N4 Co1 N1 C1 51.9(4) 6 . . . ?
N4 Co1 N1 C1 162(3) 7_566 . . . ?
N1 Co1 N1 C1 -125.7(4) 4 . . . ?
N5 Co1 N1 C5 136.6(11) . . . . ?
N5 Co1 N1 C5 -40.0(11) 4 . . . ?
N5' Co1 N1 C5 139.0(10) . . . . ?
N5' Co1 N1 C5 -43.0(11) 4 . . . ?
N4 Co1 N1 C5 -133.1(3) 6 . . . ?
N4 Co1 N1 C5 -23(3) 7_566 . . . ?
N1 Co1 N1 C5 49.3(3) 4 . . . ?
C7 S1 C6 N2 0.0(2) . . . . ?
C7 S1 C6 C3 177.9(6) . . . . ?
C6 S1 C7 N3 0.0(2) . . . . ?
C6 S1 C7 C10 -176.5(6) . . . . ?
C3 C6 N2 N3 -177.9(6) . . . . ?
S1 C6 N2 N3 -0.1(2) . . . . ?
C10 C7 N3 N2 176.6(5) . . . . ?
S1 C7 N3 N2 0.0(2) . . . . ?
C6 N2 N3 C7 0.0(2) . . . . ?
N5 Co1 N5 C13 56(13) 4 . . . ?
N5' Co1 N5 C13 -130(41) . . . . ?
N5' Co1 N5 C13 34(100) 4 . . . ?
N4 Co1 N5 C13 -79(13) 6 . . . ?
N4 Co1 N5 C13 -169(13) 7_566 . . . ?
N1 Co1 N5 C13 100(13) 4 . . . ?
N1 Co1 N5 C13 12(13) . . . . ?
Co1 N5 C13 S2 -76(33) . . . . ?
N5 Co1 N5' C13' -10(18) . . . . ?
N5 Co1 N5' C13' 18(100) 4 . . . ?
N5' Co1 N5' C13' 176(34) 4 . . . ?
N4 Co1 N5' C13' -139(34) 6 . . . ?
N4 Co1 N5' C13' 131(34) 7_566 . . . ?
N1 Co1 N5' C13' 40(34) 4 . . . ?
N1 Co1 N5' C13' -48(34) . . . . ?
Co1 N5' C13' S2' 117(54) . . . . ?
C5 N1 C1 C2 -2.1(7) . . . . ?
Co1 N1 C1 C2 173.0(4) . . . . ?
N1 C1 C2 C3 1.1(8) . . . . ?
C1 C2 C3 C4 -0.3(7) . . . . ?
C1 C2 C3 C6 -177.8(5) . . . . ?
N2 C6 C3 C2 -173.2(18) . . . . ?
S1 C6 C3 C2 9.1(15) . . . . ?
N2 C6 C3 C4 9.4(19) . . . . ?
S1 C6 C3 C4 -168.2(14) . . . . ?
C2 C3 C4 C5 0.8(7) . . . . ?
C6 C3 C4 C5 178.3(4) . . . . ?
C1 N1 C5 C4 2.7(7) . . . . ?
Co1 N1 C5 C4 -172.7(4) . . . . ?
C3 C4 C5 N1 -2.1(7) . . . . ?
C12 N4 C8 C9 0.3(8) . . . . ?
Co1 N4 C8 C9 -177.2(4) 6_655 . . . ?
N4 C8 C9 C10 0.5(9) . . . . ?
C8 C9 C10 C11 -0.1(8) . . . . ?
C8 C9 C10 C7 -179.8(5) . . . . ?
N3 C7 C10 C11 16.1(18) . . . . ?
S1 C7 C10 C11 -167.6(14) . . . . ?
N3 C7 C10 C9 -164.3(18) . . . . ?
S1 C7 C10 C9 12.0(15) . . . . ?
C9 C10 C11 C12 -0.9(8) . . . . ?
C7 C10 C11 C12 178.7(5) . . . . ?
C8 N4 C12 C11 -1.4(7) . . . . ?
Co1 N4 C12 C11 176.0(4) 6_655 . . . ?
C10 C11 C12 N4 1.8(8) . . . . ?
